data_7707070
loop_
_publ_author_name
'Fri\~aes, Sofia'
'Realista, Sara'
'Gomes, Clara S. B.'
'Martinho, Paulo N.'
'Veiros, Luis F.'
'Albrecht, Martin'
'Royo, Beatriz'

_publ_section_title
;
 Manganese complexes with chelating and bridging di-triazolylidene
 ligands: synthesis and reactivity.
;
_journal_issue 17
_journal_name_full 'Dalton transactions (Cambridge, England : 2003)'
_journal_page_first 5911
_journal_page_last 5920
_journal_paper_doi 10.1039/d1dt00444a
_journal_volume 50
_journal_year 2021
_chemical_formula_moiety 'C28 H20 Mn2 N6 O8'
_chemical_formula_sum 'C28 H20 Mn2 N6 O8'
_chemical_formula_weight 678.37
_space_group_crystal_system orthorhombic
_space_group_IT_number 60
_space_group_name_Hall '-P 2n 2ab'
_space_group_name_H-M_alt 'P b c n'
_atom_sites_solution_hydrogens geom
_audit_creation_method SHELXL-2018/3
_audit_update_record
;
2021-02-02 deposited with the CCDC.	2021-04-06 downloaded from the CCDC.
;
_cell_angle_alpha 90
_cell_angle_beta 90
_cell_angle_gamma 90
_cell_formula_units_Z 4
_cell_length_a 14.5175(8)
_cell_length_b 10.1261(8)
_cell_length_c 19.3690(10)
_cell_measurement_reflns_used 6214
_cell_measurement_temperature 110(2)
_cell_measurement_theta_max 37.77
_cell_measurement_theta_min 2.45
_cell_volume 2847.4(3)
_computing_cell_refinement 'Bruker SAINT'
_computing_data_collection 'Bruker APEX3'
_computing_data_reduction 'Bruker SAINT'
_computing_molecular_graphics 'Ortep for Windows (Farrugia, 2012)'
_computing_publication_material 'WinGX publication routines (Farrugia, 2012)'
_computing_structure_refinement 'SHELXL-2018/3 (Sheldrick, 2018)'
_computing_structure_solution 'SHELXS-97 (Sheldrick 2008)'
_diffrn_ambient_temperature 110(2)
_diffrn_measured_fraction_theta_full 0.998
_diffrn_measured_fraction_theta_max 0.979
_diffrn_measurement_device_type 'Bruker APEX-II CCD'
_diffrn_measurement_method '\f and \w scans'
_diffrn_radiation_probe x-ray
_diffrn_radiation_type MoK\a
_diffrn_radiation_wavelength 0.71073
_diffrn_reflns_av_R_equivalents 0.0977
_diffrn_reflns_av_unetI/netI 0.0968
_diffrn_reflns_Laue_measured_fraction_full 0.998
_diffrn_reflns_Laue_measured_fraction_max 0.979
_diffrn_reflns_limit_h_max 25
_diffrn_reflns_limit_h_min -18
_diffrn_reflns_limit_k_max 15
_diffrn_reflns_limit_k_min -17
_diffrn_reflns_limit_l_max 30
_diffrn_reflns_limit_l_min -33
_diffrn_reflns_number 37470
_diffrn_reflns_point_group_measured_fraction_full 0.998
_diffrn_reflns_point_group_measured_fraction_max 0.979
_diffrn_reflns_theta_full 25.242
_diffrn_reflns_theta_max 37.861
_diffrn_reflns_theta_min 2.452
_exptl_absorpt_coefficient_mu 0.949
_exptl_absorpt_correction_T_max 0.7474
_exptl_absorpt_correction_T_min 0.6354
_exptl_absorpt_correction_type multi-scan
_exptl_absorpt_process_details
;
 SADABS 2016/2: Krause, L., Herbst-Irmer, R., Sheldrick G.M. & Stalke D.,
 J. Appl. Cryst. 48 (2015) 3-10
;
_exptl_crystal_colour yellow
_exptl_crystal_density_diffrn 1.582
_exptl_crystal_density_method 'not measured'
_exptl_crystal_description prism
_exptl_crystal_F_000 1376
_exptl_crystal_size_max 0.180
_exptl_crystal_size_mid 0.120
_exptl_crystal_size_min 0.080
_refine_diff_density_max 0.964
_refine_diff_density_min -1.070
_refine_diff_density_rms 0.129
_refine_ls_extinction_method none
_refine_ls_goodness_of_fit_ref 1.138
_refine_ls_hydrogen_treatment constr
_refine_ls_matrix_type full
_refine_ls_number_parameters 201
_refine_ls_number_reflns 7524
_refine_ls_number_restraints 0
_refine_ls_restrained_S_all 1.138
_refine_ls_R_factor_all 0.1460
_refine_ls_R_factor_gt 0.0907
_refine_ls_shift/su_max 0.001
_refine_ls_shift/su_mean 0.000
_refine_ls_structure_factor_coef Fsqd
_refine_ls_weighting_details 'w=1/[\s^2^(Fo^2^)+(0.0413P)^2^+5.7641P] where P=(Fo^2^+2Fc^2^)/3'
_refine_ls_weighting_scheme calc
_refine_ls_wR_factor_gt 0.1567
_refine_ls_wR_factor_ref 0.1697
_reflns_Friedel_coverage 0.000
_reflns_number_gt 4734
_reflns_number_total 7524
_reflns_threshold_expression 'I > 2\s(I)'
_cod_data_source_file d1dt00444a2.cif
_cod_data_source_block 5
_cod_depositor_comments 'Adding full bibliography for 7707067--7707071.cif.'
_cod_database_code 7707070
_shelx_shelxl_version_number 2018/3
_shelx_space_group_comment
;
The symmetry employed for this shelxl refinement is uniquely defined
by the following loop, which should always be used as a source of
symmetry information in preference to the above space-group names.
They are only intended as comments.
;
_shelx_estimated_absorpt_t_min 0.848
_shelx_estimated_absorpt_t_max 0.928

loop_
_space_group_symop_operation_xyz
'x, y, z'
'x+1/2, -y+1/2, -z'
'-x, y, -z+1/2'
'-x+1/2, -y+1/2, z+1/2'
'-x, -y, -z'
'-x-1/2, y-1/2, z'
'x, -y, z-1/2'
'x-1/2, y-1/2, -z-1/2'

loop_
_atom_site_label
_atom_site_type_symbol
_atom_site_fract_x
_atom_site_fract_y
_atom_site_fract_z
_atom_site_U_iso_or_equiv
_atom_site_adp_type
_atom_site_occupancy
_atom_site_site_symmetry_order
_atom_site_calc_flag
_atom_site_refinement_flags_posn
_atom_site_refinement_flags_adp
_atom_site_refinement_flags_occupancy
_atom_site_disorder_assembly
_atom_site_disorder_group
Mn1 Mn 0.40111(2) 0.59296(4) 0.73463(2) 0.01251(9) Uani 1 1 d . . . . .
O1 O 0.20088(13) 0.5920(3) 0.71124(12) 0.0268(5) Uani 1 1 d . . . . .
O4 O 0.45561(15) 0.4355(2) 0.61102(12) 0.0267(5) Uani 1 1 d . . . . .
O2 O 0.36959(17) 0.3359(2) 0.80216(13) 0.0307(5) Uani 1 1 d . . . . .
O3 O 0.38851(15) 0.7018(2) 0.87747(11) 0.0252(5) Uani 1 1 d . . . . .
N3 N 0.47760(14) 0.9768(2) 0.66741(11) 0.0130(4) Uani 1 1 d . . . . .
N2 N 0.43223(15) 0.9416(2) 0.61172(12) 0.0152(4) Uani 1 1 d . . . . .
C1 C 0.42467(16) 0.7749(3) 0.69208(13) 0.0126(4) Uani 1 1 d . . . . .
C2 C 0.47465(15) 0.8818(3) 0.71766(13) 0.0118(4) Uani 1 1 d . . . . .
N1 N 0.40105(15) 0.8208(2) 0.62751(11) 0.0149(4) Uani 1 1 d . . . . .
C3 C 0.34890(17) 0.7528(3) 0.57510(13) 0.0158(5) Uani 1 1 d . . . . .
C4 C 0.3952(2) 0.6803(3) 0.52544(15) 0.0235(6) Uani 1 1 d . . . . .
H4 H 0.460550 0.680298 0.523759 0.028 Uiso 1 1 calc R U . . .
C5 C 0.3445(2) 0.6079(4) 0.47831(16) 0.0272(7) Uani 1 1 d . . . . .
H5 H 0.375520 0.557203 0.444233 0.033 Uiso 1 1 calc R U . . .
C6 C 0.2483(2) 0.6083(3) 0.48011(15) 0.0228(6) Uani 1 1 d . . . . .
C9 C 0.1945(2) 0.5226(4) 0.43123(18) 0.0331(8) Uani 1 1 d . . . . .
H9B H 0.213515 0.430396 0.436885 0.050 Uiso 1 1 calc R U . . .
H9C H 0.206305 0.550805 0.383643 0.050 Uiso 1 1 calc R U . . .
H9A H 0.128598 0.530813 0.441308 0.050 Uiso 1 1 calc R U . . .
C7 C 0.20440(19) 0.6869(3) 0.52832(15) 0.0226(6) Uani 1 1 d . . . . .
H7 H 0.139026 0.691039 0.528598 0.027 Uiso 1 1 calc R U . . .
C8 C 0.25393(18) 0.7601(3) 0.57636(14) 0.0197(5) Uani 1 1 d . . . . .
H8 H 0.223167 0.813756 0.609312 0.024 Uiso 1 1 calc R U . . .
C10 C 0.52074(18) 1.1069(3) 0.66801(15) 0.0180(5) Uani 1 1 d . . . . .
H10A H 0.478083 1.171345 0.688064 0.027 Uiso 1 1 calc R U . . .
H10C H 0.535939 1.133047 0.620645 0.027 Uiso 1 1 calc R U . . .
H10B H 0.577183 1.103692 0.695715 0.027 Uiso 1 1 calc R U . . .
C11 C 0.27995(18) 0.5977(3) 0.71829(14) 0.0176(5) Uani 1 1 d . . . . .
C14 C 0.43597(18) 0.5024(3) 0.65632(15) 0.0187(5) Uani 1 1 d . . . . .
C12 C 0.38543(18) 0.4350(3) 0.77584(15) 0.0186(5) Uani 1 1 d . . . . .
C13 C 0.39536(18) 0.6656(3) 0.82139(14) 0.0174(5) Uani 1 1 d . . . . .

loop_
_atom_site_aniso_label
_atom_site_aniso_U_11
_atom_site_aniso_U_22
_atom_site_aniso_U_33
_atom_site_aniso_U_23
_atom_site_aniso_U_13
_atom_site_aniso_U_12
Mn1 0.00950(14) 0.01181(16) 0.01622(17) -0.00017(15) -0.00141(13) -0.00095(13)
O1 0.0125(8) 0.0371(14) 0.0308(11) -0.0004(10) -0.0018(8) -0.0028(9)
O4 0.0240(10) 0.0276(13) 0.0285(11) -0.0110(9) 0.0001(9) 0.0016(9)
O2 0.0384(13) 0.0149(11) 0.0389(13) 0.0061(10) -0.0024(11) -0.0014(9)
O3 0.0246(10) 0.0292(13) 0.0217(10) -0.0031(9) 0.0038(8) -0.0027(9)
N3 0.0099(8) 0.0134(10) 0.0157(9) 0.0006(8) 0.0007(7) 0.0001(7)
N2 0.0139(9) 0.0156(11) 0.0162(10) 0.0013(8) -0.0012(7) 0.0004(7)
C1 0.0096(9) 0.0154(12) 0.0129(10) -0.0003(9) -0.0006(7) 0.0000(8)
C2 0.0081(8) 0.0128(11) 0.0146(10) 0.0019(8) 0.0003(7) 0.0013(7)
N1 0.0134(8) 0.0167(11) 0.0147(9) 0.0008(8) -0.0024(7) 0.0002(8)
C3 0.0139(10) 0.0200(13) 0.0135(11) 0.0014(10) -0.0037(8) 0.0003(9)
C4 0.0174(12) 0.0326(17) 0.0204(13) -0.0039(12) -0.0026(10) 0.0010(11)
C5 0.0268(14) 0.0337(19) 0.0211(14) -0.0104(13) -0.0065(11) 0.0049(13)
C6 0.0257(13) 0.0228(16) 0.0198(13) 0.0003(11) -0.0099(10) -0.0010(11)
C9 0.0372(17) 0.0292(19) 0.0328(17) -0.0062(14) -0.0183(14) -0.0025(14)
C7 0.0153(11) 0.0289(16) 0.0235(13) 0.0026(12) -0.0060(10) -0.0030(10)
C8 0.0136(10) 0.0252(15) 0.0203(12) -0.0017(11) -0.0022(9) 0.0009(10)
C10 0.0179(11) 0.0132(13) 0.0230(12) 0.0025(10) 0.0015(9) -0.0032(9)
C11 0.0168(10) 0.0167(12) 0.0192(12) -0.0005(10) -0.0008(8) -0.0020(9)
C14 0.0148(10) 0.0178(13) 0.0235(13) -0.0019(11) -0.0015(9) -0.0028(9)
C12 0.0178(11) 0.0149(12) 0.0231(13) -0.0024(10) -0.0031(9) 0.0016(8)
C13 0.0132(10) 0.0164(12) 0.0228(12) 0.0024(10) 0.0007(9) -0.0035(9)

loop_
_atom_type_symbol
_atom_type_description
_atom_type_scat_dispersion_real
_atom_type_scat_dispersion_imag
_atom_type_scat_source
C C 0.0033 0.0016 'International Tables Vol C Tables 4.2.6.8 and 6.1.1.4'
H H 0.0000 0.0000 'International Tables Vol C Tables 4.2.6.8 and 6.1.1.4'
N N 0.0061 0.0033 'International Tables Vol C Tables 4.2.6.8 and 6.1.1.4'
O O 0.0106 0.0060 'International Tables Vol C Tables 4.2.6.8 and 6.1.1.4'
Mn Mn 0.3368 0.7283 'International Tables Vol C Tables 4.2.6.8 and 6.1.1.4'

loop_
_geom_angle_atom_site_label_1
_geom_angle_atom_site_label_2
_geom_angle_atom_site_label_3
_geom_angle
_geom_angle_site_symmetry_1
_geom_angle_site_symmetry_3
_geom_angle_publ_flag
C11 Mn1 C12 88.72(13) . . ?
C11 Mn1 C13 96.12(12) . . ?
C12 Mn1 C13 86.83(13) . . ?
C11 Mn1 C14 97.92(12) . . ?
C12 Mn1 C14 87.56(13) . . ?
C13 Mn1 C14 164.75(12) . . ?
C11 Mn1 C1 93.97(12) . . ?
C12 Mn1 C1 176.64(11) . . ?
C13 Mn1 C1 90.88(11) . . ?
C14 Mn1 C1 94.05(12) . . ?
C11 Mn1 Mn1 177.85(10) . 3_656 ?
C12 Mn1 Mn1 91.93(8) . 3_656 ?
C13 Mn1 Mn1 81.87(8) . 3_656 ?
C14 Mn1 Mn1 84.16(8) . 3_656 ?
C1 Mn1 Mn1 85.30(7) . 3_656 ?
N2 N3 C2 112.2(2) . . ?
N2 N3 C10 117.8(2) . . ?
C2 N3 C10 130.0(2) . . ?
N3 N2 N1 103.3(2) . . ?
N1 C1 C2 101.0(2) . . ?
N1 C1 Mn1 128.88(19) . . ?
C2 C1 Mn1 129.99(18) . . ?
N3 C2 C1 108.0(2) . . ?
N3 C2 C2 126.67(17) . 3_656 ?
C1 C2 C2 124.76(16) . 3_656 ?
N2 N1 C1 115.6(2) . . ?
N2 N1 C3 116.9(2) . . ?
C1 N1 C3 127.5(2) . . ?
C8 C3 C4 121.7(3) . . ?
C8 C3 N1 119.1(2) . . ?
C4 C3 N1 119.2(2) . . ?
C5 C4 C3 118.8(3) . . ?
C5 C4 H4 120.6 . . ?
C3 C4 H4 120.6 . . ?
C4 C5 C6 120.9(3) . . ?
C4 C5 H5 119.5 . . ?
C6 C5 H5 119.5 . . ?
C7 C6 C5 118.7(3) . . ?
C7 C6 C9 121.2(3) . . ?
C5 C6 C9 120.2(3) . . ?
C6 C9 H9B 109.5 . . ?
C6 C9 H9C 109.5 . . ?
H9B C9 H9C 109.5 . . ?
C6 C9 H9A 109.5 . . ?
H9B C9 H9A 109.5 . . ?
H9C C9 H9A 109.5 . . ?
C6 C7 C8 121.3(3) . . ?
C6 C7 H7 119.3 . . ?
C8 C7 H7 119.3 . . ?
C3 C8 C7 118.5(3) . . ?
C3 C8 H8 120.8 . . ?
C7 C8 H8 120.8 . . ?
N3 C10 H10A 109.5 . . ?
N3 C10 H10C 109.5 . . ?
H10A C10 H10C 109.5 . . ?
N3 C10 H10B 109.5 . . ?
H10A C10 H10B 109.5 . . ?
H10C C10 H10B 109.5 . . ?
O1 C11 Mn1 174.5(3) . . ?
O4 C14 Mn1 173.5(3) . . ?
O2 C12 Mn1 175.7(3) . . ?
O3 C13 Mn1 174.5(3) . . ?

loop_
_geom_bond_atom_site_label_1
_geom_bond_atom_site_label_2
_geom_bond_distance
_geom_bond_site_symmetry_2
_geom_bond_publ_flag
Mn1 C11 1.788(3) . ?
Mn1 C12 1.802(3) . ?
Mn1 C13 1.837(3) . ?
Mn1 C14 1.843(3) . ?
Mn1 C1 2.047(3) . ?
Mn1 Mn1 2.9324(7) 3_656 ?
O1 C11 1.157(3) . ?
O4 C14 1.145(3) . ?
O2 C12 1.149(4) . ?
O3 C13 1.151(3) . ?
N3 N2 1.313(3) . ?
N3 C2 1.369(3) . ?
N3 C10 1.459(3) . ?
N2 N1 1.340(3) . ?
C1 N1 1.378(3) . ?
C1 C2 1.394(4) . ?
C2 C2 1.453(5) 3_656 ?
N1 C3 1.442(3) . ?
C3 C8 1.381(4) . ?
C3 C4 1.384(4) . ?
C4 C5 1.383(4) . ?
C4 H4 0.9500 . ?
C5 C6 1.396(4) . ?
C5 H5 0.9500 . ?
C6 C7 1.383(5) . ?
C6 C9 1.503(4) . ?
C9 H9B 0.9800 . ?
C9 H9C 0.9800 . ?
C9 H9A 0.9800 . ?
C7 C8 1.390(4) . ?
C7 H7 0.9500 . ?
C8 H8 0.9500 . ?
C10 H10A 0.9800 . ?
C10 H10C 0.9800 . ?
C10 H10B 0.9800 . ?

loop_
_geom_hbond_atom_site_label_D
_geom_hbond_atom_site_label_H
_geom_hbond_atom_site_label_A
_geom_hbond_distance_DH
_geom_hbond_distance_HA
_geom_hbond_distance_DA
_geom_hbond_angle_DHA
_geom_hbond_site_symmetry_A
_geom_hbond_publ_flag
C10 H10B O1 0.98 2.55 3.512(4) 168.1 8_667 yes

loop_
_geom_torsion_atom_site_label_1
_geom_torsion_atom_site_label_2
_geom_torsion_atom_site_label_3
_geom_torsion_atom_site_label_4
_geom_torsion
_geom_torsion_site_symmetry_1
_geom_torsion_site_symmetry_2
_geom_torsion_site_symmetry_3
_geom_torsion_site_symmetry_4
_geom_torsion_publ_flag
C2 N3 N2 N1 -0.7(3) . . . . ?
C10 N3 N2 N1 -179.4(2) . . . . ?
N2 N3 C2 C1 1.2(3) . . . . ?
C10 N3 C2 C1 179.8(2) . . . . ?
N2 N3 C2 C2 172.8(3) . . . 3_656 ?
C10 N3 C2 C2 -8.7(4) . . . 3_656 ?
N1 C1 C2 N3 -1.1(3) . . . . ?
Mn1 C1 C2 N3 174.35(17) . . . . ?
N1 C1 C2 C2 -172.9(3) . . . 3_656 ?
Mn1 C1 C2 C2 2.6(4) . . . 3_656 ?
N3 N2 N1 C1 -0.1(3) . . . . ?
N3 N2 N1 C3 -178.7(2) . . . . ?
C2 C1 N1 N2 0.8(3) . . . . ?
Mn1 C1 N1 N2 -174.76(17) . . . . ?
C2 C1 N1 C3 179.3(2) . . . . ?
Mn1 C1 N1 C3 3.7(4) . . . . ?
N2 N1 C3 C8 -95.4(3) . . . . ?
C1 N1 C3 C8 86.2(4) . . . . ?
N2 N1 C3 C4 85.6(3) . . . . ?
C1 N1 C3 C4 -92.8(3) . . . . ?
C8 C3 C4 C5 -3.5(5) . . . . ?
N1 C3 C4 C5 175.5(3) . . . . ?
C3 C4 C5 C6 0.5(5) . . . . ?
C4 C5 C6 C7 2.6(5) . . . . ?
C4 C5 C6 C9 -176.3(3) . . . . ?
C5 C6 C7 C8 -2.9(5) . . . . ?
C9 C6 C7 C8 176.0(3) . . . . ?
C4 C3 C8 C7 3.2(5) . . . . ?
N1 C3 C8 C7 -175.8(3) . . . . ?
C6 C7 C8 C3 0.0(5) . . . . ?
